data_1543861
loop_
_publ_author_name
'G\"orbitz, Carl Henrik'
'Karen, Pavel'
'Du\<sek, Michal'
'Pet\<r\'i\<cek, V\'aclav'

_publ_section_title
;
 An exceptional series of phase transitions in hydrophobic amino acids
 with linear side chains
;
_journal_issue 5
_journal_name_full IUCrJ
_journal_page_first
;
;
_journal_paper_doi 10.1107/S2052252516010472
_journal_volume 3
_journal_year 2016
_chemical_absolute_configuration rm
_chemical_formula_moiety 'C4 H9 N O2'
_chemical_formula_sum 'C4 H9 N O2'
_chemical_formula_weight 103.12
_chemical_name_common 'L-aminobutanoic acid'
_chemical_name_systematic
;
 S-2-aminobutanoic acid
;
_space_group_crystal_system monoclinic
_space_group_IT_number 5
_space_group_name_Hall 'C 2y'
_space_group_name_H-M_alt 'C 1 2 1'
_symmetry_space_group_name_Hall 'C 2y'
_symmetry_space_group_name_H-M 'C 1 2 1'
_atom_sites_solution_hydrogens geom
_atom_sites_solution_primary direct
_atom_sites_solution_secondary difmap
_audit_creation_method SHELXL-2013
_cell_angle_alpha 90
_cell_angle_beta 100.764(4)
_cell_angle_gamma 90
_cell_formula_units_Z 8
_cell_length_a 9.6233(12)
_cell_length_b 5.2274(6)
_cell_length_c 22.877(3)
_cell_measurement_reflns_used 1307
_cell_measurement_temperature 365(2)
_cell_measurement_theta_max 23.90
_cell_measurement_theta_min 3.63
_cell_volume 1130.6(2)
_computing_cell_refinement 'APEX2 (Bruker, 2014)'
_computing_data_collection 'APEX2 (Bruker, 2014)'
_computing_data_reduction 'APEX2 (Bruker, 2014)'
_computing_molecular_graphics 'MERCURY (Macrae et al., 2008)'
_computing_publication_material 'SHELXL (Sheldrick, 2015b)'
_computing_structure_refinement 'SHELXL (Sheldrick, 2015b)'
_computing_structure_solution 'SHELXT (Sheldrick, 2015a)'
_diffrn_ambient_temperature 365(2)
_diffrn_detector_area_resol_mean 8.3
_diffrn_measured_fraction_theta_full 0.964
_diffrn_measured_fraction_theta_max 0.994
_diffrn_measurement_device_type 'Bruker D8 Vantage single crystal CCD'
_diffrn_measurement_method 'Sets of exposures each taken over 0.5\% \w rotation'
_diffrn_radiation_monochromator graphite
_diffrn_radiation_source 'fine-focus sealed tube'
_diffrn_radiation_type MoK\a
_diffrn_radiation_wavelength 0.71073
_diffrn_reflns_av_R_equivalents 0.0198
_diffrn_reflns_av_unetI/netI 0.0350
_diffrn_reflns_Laue_measured_fraction_full 0.964
_diffrn_reflns_Laue_measured_fraction_max 0.994
_diffrn_reflns_limit_h_max 11
_diffrn_reflns_limit_h_min -10
_diffrn_reflns_limit_k_max 6
_diffrn_reflns_limit_k_min -6
_diffrn_reflns_limit_l_max 27
_diffrn_reflns_limit_l_min -26
_diffrn_reflns_number 3209
_diffrn_reflns_point_group_measured_fraction_full 0.868
_diffrn_reflns_point_group_measured_fraction_max 0.896
_diffrn_reflns_theta_full 25.242
_diffrn_reflns_theta_max 24.982
_diffrn_reflns_theta_min 2.719
_exptl_absorpt_coefficient_mu 0.096
_exptl_absorpt_correction_T_max 1.000
_exptl_absorpt_correction_T_min 0.896
_exptl_absorpt_correction_type multi-scan
_exptl_absorpt_process_details 'SADABS (Bruker, 2014)'
_exptl_crystal_colour colourless
_exptl_crystal_density_diffrn 1.212
_exptl_crystal_density_method 'not measured'
_exptl_crystal_description plate
_exptl_crystal_F_000 448
_exptl_crystal_size_max 0.67
_exptl_crystal_size_mid 0.63
_exptl_crystal_size_min 0.10
_refine_diff_density_max 0.108
_refine_diff_density_min -0.123
_refine_diff_density_rms 0.028
_refine_ls_extinction_method none
_refine_ls_goodness_of_fit_ref 1.167
_refine_ls_hydrogen_treatment constr
_refine_ls_matrix_type full
_refine_ls_number_parameters 221
_refine_ls_number_reflns 1787
_refine_ls_number_restraints 1163
_refine_ls_restrained_S_all 0.918
_refine_ls_R_factor_all 0.0735
_refine_ls_R_factor_gt 0.0473
_refine_ls_shift/su_max 0.000
_refine_ls_shift/su_mean 0.000
_refine_ls_structure_factor_coef Fsqd
_refine_ls_weighting_details
;
 w=1/[\s^2^(Fo^2^)+(0.0298P)^2^+0.5022P]
 where P=(Fo^2^+2Fc^2^)/3
;
_refine_ls_weighting_scheme calc
_refine_ls_wR_factor_gt 0.0933
_refine_ls_wR_factor_ref 0.1028
_reflns_Friedel_coverage 0.610
_reflns_Friedel_fraction_full 0.746
_reflns_Friedel_fraction_max 0.771
_reflns_number_gt 1322
_reflns_number_total 1787
_reflns_threshold_expression 'I > 2\s(I)'
_cod_data_source_file ed5010.cif
_cod_data_source_block Abu365
_cod_database_code 1543861
_shelx_space_group_comment
;
The symmetry employed for this shelxl refinement is uniquely defined
by the following loop, which should always be used as a source of
symmetry information in preference to the above space-group names.
They are only intended as comments.
;
_shelxl_version_number 2013-2

loop_
_space_group_symop_operation_xyz
'x, y, z'
'-x, y, -z'
'x+1/2, y+1/2, z'
'-x+1/2, y+1/2, -z'

loop_
_atom_site_label
_atom_site_type_symbol
_atom_site_fract_x
_atom_site_fract_y
_atom_site_fract_z
_atom_site_U_iso_or_equiv
_atom_site_adp_type
_atom_site_occupancy
_atom_site_site_symmetry_order
_atom_site_calc_flag
_atom_site_refinement_flags_posn
_atom_site_refinement_flags_adp
_atom_site_refinement_flags_occupancy
_atom_site_disorder_assembly
_atom_site_disorder_group
O11A O 1.0853(14) 0.251(4) 0.9408(11) 0.052(3) Uani 0.563(12) 1 d D U P A 1
O21A O 1.0012(18) -0.139(3) 0.9163(8) 0.076(5) Uani 0.563(12) 1 d D U P A 1
N11A N 0.8356(19) 0.457(4) 0.9414(7) 0.052(3) Uani 0.563(12) 1 d D U P A 1
H1A H 0.8663 0.4423 0.9805 0.079 Uiso 0.563(12) 1 calc R U P A 1
H2A H 0.7482 0.5205 0.9347 0.079 Uiso 0.563(12) 1 calc R U P A 1
H3A H 0.8925 0.5616 0.9262 0.079 Uiso 0.563(12) 1 calc R U P A 1
C11A C 0.9857(13) 0.095(3) 0.9244(5) 0.0549(13) Uani 0.563(12) 1 d D U P A 1
C21A C 0.8351(12) 0.201(3) 0.9130(4) 0.054(2) Uani 0.563(12) 1 d D U P A 1
H21A H 0.7754 0.0856 0.9315 0.065 Uiso 0.563(12) 1 calc R U P A 1
C31A C 0.7748(10) 0.218(3) 0.8467(4) 0.073(3) Uani 0.563(12) 1 d D U P A 1
H31A H 0.7628 0.0459 0.8305 0.087 Uiso 0.563(12) 1 calc R U P A 1
H32A H 0.6820 0.2964 0.8413 0.087 Uiso 0.563(12) 1 calc R U P A 1
C41A C 0.8663(12) 0.370(3) 0.8115(5) 0.124(5) Uani 0.563(12) 1 d D U P A 1
H41A H 0.8197 0.3801 0.7707 0.185 Uiso 0.563(12) 1 calc R U P A 1
H42A H 0.9559 0.2857 0.8139 0.185 Uiso 0.563(12) 1 calc R U P A 1
H43A H 0.8810 0.5388 0.8278 0.185 Uiso 0.563(12) 1 calc R U P A 1
O12A O 1.092(3) 0.231(8) 0.9539(18) 0.052(3) Uani 0.260(12) 1 d D U P B 2
O22A O 0.997(5) -0.110(6) 0.903(2) 0.076(5) Uani 0.260(12) 1 d D U P B 2
N12A N 0.852(5) 0.476(9) 0.9481(15) 0.052(3) Uani 0.260(12) 1 d D U P B 2
H4A H 0.8847 0.4324 0.9857 0.079 Uiso 0.260(12) 1 calc R U P B 2
H5A H 0.7648 0.5401 0.9450 0.079 Uiso 0.260(12) 1 calc R U P B 2
H6A H 0.9081 0.5936 0.9367 0.079 Uiso 0.260(12) 1 calc R U P B 2
C12A C 0.990(3) 0.111(6) 0.9232(12) 0.0549(13) Uani 0.260(12) 1 d D U P B 2
C22A C 0.847(3) 0.246(6) 0.9094(9) 0.054(2) Uani 0.260(12) 1 d D U P B 2
H22A H 0.7744 0.1296 0.9184 0.065 Uiso 0.260(12) 1 calc R U P B 2
C32A C 0.809(3) 0.322(5) 0.8440(10) 0.073(3) Uani 0.260(12) 1 d D U P B 2
H33A H 0.7254 0.4282 0.8381 0.087 Uiso 0.260(12) 1 calc R U P B 2
H34A H 0.8860 0.4235 0.8339 0.087 Uiso 0.260(12) 1 calc R U P B 2
C42A C 0.783(3) 0.094(6) 0.8017(11) 0.141(9) Uiso 0.260(12) 1 d D U P B 2
H44A H 0.7450 0.1540 0.7622 0.211 Uiso 0.260(12) 1 calc R U P B 2
H45A H 0.7164 -0.0197 0.8146 0.211 Uiso 0.260(12) 1 calc R U P B 2
H46A H 0.8701 0.0058 0.8017 0.211 Uiso 0.260(12) 1 calc R U P B 2
O13A O 1.095(4) 0.239(10) 0.938(4) 0.052(3) Uani 0.169(11) 1 d D U P C 3
O23A O 0.999(6) -0.150(7) 0.932(2) 0.076(5) Uani 0.169(11) 1 d D U P C 3
N13A N 0.819(6) 0.418(9) 0.9386(16) 0.052(3) Uani 0.169(11) 1 d D U P C 3
H7A H 0.8523 0.3789 0.9765 0.079 Uiso 0.169(11) 1 calc R U P C 3
H8A H 0.7264 0.4457 0.9335 0.079 Uiso 0.169(11) 1 calc R U P C 3
H9A H 0.8620 0.5587 0.9290 0.079 Uiso 0.169(11) 1 calc R U P C 3
C13A C 0.992(4) 0.088(7) 0.9253(17) 0.0549(13) Uani 0.169(11) 1 d D U P C 3
C23A C 0.847(3) 0.203(6) 0.8999(13) 0.054(2) Uani 0.169(11) 1 d D U P C 3
H23A H 0.7747 0.0712 0.9002 0.065 Uiso 0.169(11) 1 calc R U P C 3
C33A C 0.840(3) 0.294(9) 0.8361(13) 0.073(3) Uani 0.169(11) 1 d D U P C 3
H35A H 0.9221 0.3991 0.8345 0.087 Uiso 0.169(11) 1 calc R U P C 3
H36A H 0.8437 0.1466 0.8108 0.087 Uiso 0.169(11) 1 calc R U P C 3
C43A C 0.707(4) 0.448(8) 0.8116(15) 0.141(9) Uiso 0.169(11) 1 d D U P C 3
H47A H 0.6862 0.4326 0.7690 0.211 Uiso 0.169(11) 1 calc R U P C 3
H48A H 0.7224 0.6242 0.8224 0.211 Uiso 0.169(11) 1 calc R U P C 3
H49A H 0.6291 0.3827 0.8279 0.211 Uiso 0.169(11) 1 calc R U P C 3
O11B O 0.638(2) 0.213(4) 0.5525(12) 0.053(3) Uani 0.573(13) 1 d D U P D 1
O21B O 0.577(2) 0.577(3) 0.5918(9) 0.072(4) Uani 0.573(13) 1 d D U P D 1
N11B N 0.391(3) -0.012(5) 0.5525(7) 0.052(2) Uani 0.573(13) 1 d D U P D 1
H1B H 0.3075 -0.0748 0.5564 0.079 Uiso 0.573(13) 1 calc R U P D 1
H2B H 0.4579 -0.1293 0.5637 0.079 Uiso 0.573(13) 1 calc R U P D 1
H3B H 0.3893 0.0297 0.5146 0.079 Uiso 0.573(13) 1 calc R U P D 1
C11B C 0.5564(16) 0.347(3) 0.5771(5) 0.0526(15) Uani 0.573(13) 1 d D U P D 1
C21B C 0.4231(15) 0.220(3) 0.5904(5) 0.0539(17) Uani 0.573(13) 1 d D U P D 1
H21B H 0.3440 0.3396 0.5803 0.065 Uiso 0.573(13) 1 calc R U P D 1
C31B C 0.4396(15) 0.149(2) 0.6560(5) 0.077(3) Uani 0.573(13) 1 d D U P D 1
H31B H 0.3606 0.0425 0.6614 0.092 Uiso 0.573(13) 1 calc R U P D 1
H32B H 0.5254 0.0499 0.6675 0.092 Uiso 0.573(13) 1 calc R U P D 1
C41B C 0.4462(17) 0.380(3) 0.6972(5) 0.152(6) Uani 0.573(13) 1 d D U P D 1
H41B H 0.4535 0.3232 0.7375 0.228 Uiso 0.573(13) 1 calc R U P D 1
H42B H 0.3620 0.4810 0.6860 0.228 Uiso 0.573(13) 1 calc R U P D 1
H43B H 0.5273 0.4825 0.6939 0.228 Uiso 0.573(13) 1 calc R U P D 1
O12B O 0.635(4) 0.178(6) 0.564(2) 0.053(3) Uani 0.337(11) 1 d D U P E 2
O22B O 0.561(3) 0.579(5) 0.5701(13) 0.072(4) Uani 0.337(11) 1 d D U P E 2
N12B N 0.379(5) -0.020(7) 0.5617(13) 0.052(2) Uani 0.337(11) 1 d D U P E 2
H4B H 0.2944 -0.0727 0.5671 0.079 Uiso 0.337(11) 1 calc R U P E 2
H5B H 0.4452 -0.1264 0.5799 0.079 Uiso 0.337(11) 1 calc R U P E 2
H6B H 0.3808 -0.0161 0.5229 0.079 Uiso 0.337(11) 1 calc R U P E 2
C12B C 0.545(3) 0.341(4) 0.5724(9) 0.0526(15) Uani 0.337(11) 1 d D U P E 2
C22B C 0.407(2) 0.241(5) 0.5870(7) 0.0539(17) Uani 0.337(11) 1 d D U P E 2
H22B H 0.3298 0.3542 0.5681 0.065 Uiso 0.337(11) 1 calc R U P E 2
C32B C 0.409(2) 0.241(5) 0.6538(8) 0.077(3) Uani 0.337(11) 1 d D U P E 2
H33B H 0.3224 0.1639 0.6611 0.092 Uiso 0.337(11) 1 calc R U P E 2
H34B H 0.4118 0.4161 0.6677 0.092 Uiso 0.337(11) 1 calc R U P E 2
C42B C 0.534(2) 0.097(4) 0.6898(9) 0.138(8) Uiso 0.337(11) 1 d D U P E 2
H44B H 0.5213 0.0802 0.7302 0.206 Uiso 0.337(11) 1 calc R U P E 2
H45B H 0.6200 0.1891 0.6888 0.206 Uiso 0.337(11) 1 calc R U P E 2
H46B H 0.5403 -0.0705 0.6730 0.206 Uiso 0.337(11) 1 calc R U P E 2
O13B O 0.653(6) 0.220(12) 0.565(4) 0.053(3) Uani 0.098(10) 1 d D U P F 3
O23B O 0.588(8) 0.623(9) 0.579(4) 0.072(4) Uani 0.098(10) 1 d D U P F 3
N13B N 0.384(5) 0.060(9) 0.570(2) 0.052(2) Uani 0.098(10) 1 d D U P F 3
H7B H 0.2998 0.0231 0.5778 0.079 Uiso 0.098(10) 1 calc R U P F 3
H8B H 0.4422 -0.0721 0.5792 0.079 Uiso 0.098(10) 1 calc R U P F 3
H9B H 0.3760 0.0938 0.5310 0.079 Uiso 0.098(10) 1 calc R U P F 3
C13B C 0.572(4) 0.385(8) 0.5810(18) 0.0526(15) Uani 0.098(10) 1 d D U P F 3
C23B C 0.443(3) 0.288(7) 0.6047(15) 0.0539(17) Uani 0.098(10) 1 d D U P F 3
H23B H 0.3710 0.4227 0.5994 0.065 Uiso 0.098(10) 1 calc R U P F 3
C33B C 0.481(5) 0.223(14) 0.6707(14) 0.077(3) Uani 0.098(10) 1 d D U P F 3
H35B H 0.5700 0.1296 0.6779 0.092 Uiso 0.098(10) 1 calc R U P F 3
H36B H 0.4964 0.3815 0.6932 0.092 Uiso 0.098(10) 1 calc R U P F 3
C43B C 0.370(6) 0.066(14) 0.694(2) 0.138(8) Uiso 0.098(10) 1 d D U P F 3
H47B H 0.3928 0.0575 0.7364 0.206 Uiso 0.098(10) 1 calc R U P F 3
H48B H 0.3678 -0.1040 0.6777 0.206 Uiso 0.098(10) 1 calc R U P F 3
H49B H 0.2790 0.1445 0.6818 0.206 Uiso 0.098(10) 1 calc R U P F 3

loop_
_atom_site_aniso_label
_atom_site_aniso_U_11
_atom_site_aniso_U_22
_atom_site_aniso_U_33
_atom_site_aniso_U_23
_atom_site_aniso_U_13
_atom_site_aniso_U_12
O11A 0.0310(18) 0.053(3) 0.073(7) -0.001(4) 0.011(3) 0.0072(18)
O21A 0.063(2) 0.046(3) 0.126(14) -0.007(6) 0.035(7) 0.005(3)
N11A 0.030(6) 0.053(5) 0.076(4) 0.007(3) 0.013(3) 0.009(5)
C11A 0.038(2) 0.053(3) 0.078(3) -0.001(3) 0.023(2) 0.006(2)
C21A 0.033(3) 0.056(5) 0.076(4) -0.002(3) 0.018(2) -0.002(3)
C31A 0.050(6) 0.084(8) 0.082(4) -0.004(5) 0.007(4) -0.006(5)
C41A 0.130(10) 0.155(12) 0.091(8) 0.024(8) 0.034(7) -0.019(8)
O12A 0.0310(18) 0.053(3) 0.073(7) -0.001(4) 0.011(3) 0.0072(18)
O22A 0.063(2) 0.046(3) 0.126(14) -0.007(6) 0.035(7) 0.005(3)
N12A 0.030(6) 0.053(5) 0.076(4) 0.007(3) 0.013(3) 0.009(5)
C12A 0.038(2) 0.053(3) 0.078(3) -0.001(3) 0.023(2) 0.006(2)
C22A 0.033(3) 0.056(5) 0.076(4) -0.002(3) 0.018(2) -0.002(3)
C32A 0.050(6) 0.084(8) 0.082(4) -0.004(5) 0.007(4) -0.006(5)
O13A 0.0310(18) 0.053(3) 0.073(7) -0.001(4) 0.011(3) 0.0072(18)
O23A 0.063(2) 0.046(3) 0.126(14) -0.007(6) 0.035(7) 0.005(3)
N13A 0.030(6) 0.053(5) 0.076(4) 0.007(3) 0.013(3) 0.009(5)
C13A 0.038(2) 0.053(3) 0.078(3) -0.001(3) 0.023(2) 0.006(2)
C23A 0.033(3) 0.056(5) 0.076(4) -0.002(3) 0.018(2) -0.002(3)
C33A 0.050(6) 0.084(8) 0.082(4) -0.004(5) 0.007(4) -0.006(5)
O11B 0.036(2) 0.050(4) 0.077(9) 0.003(5) 0.022(4) -0.013(3)
O21B 0.058(4) 0.051(3) 0.108(12) -0.015(5) 0.014(7) -0.013(3)
N11B 0.032(4) 0.059(3) 0.070(5) 0.010(4) 0.019(3) -0.019(3)
C11B 0.028(3) 0.049(3) 0.079(4) -0.002(3) 0.004(3) -0.008(2)
C21B 0.032(3) 0.054(4) 0.076(3) -0.003(3) 0.010(2) -0.005(3)
C31B 0.062(6) 0.087(9) 0.085(4) 0.003(5) 0.024(4) 0.000(6)
C41B 0.218(15) 0.146(12) 0.095(9) -0.029(8) 0.037(9) 0.016(11)
O12B 0.036(2) 0.050(4) 0.077(9) 0.003(5) 0.022(4) -0.013(3)
O22B 0.058(4) 0.051(3) 0.108(12) -0.015(5) 0.014(7) -0.013(3)
N12B 0.032(4) 0.059(3) 0.070(5) 0.010(4) 0.019(3) -0.019(3)
C12B 0.028(3) 0.049(3) 0.079(4) -0.002(3) 0.004(3) -0.008(2)
C22B 0.032(3) 0.054(4) 0.076(3) -0.003(3) 0.010(2) -0.005(3)
C32B 0.062(6) 0.087(9) 0.085(4) 0.003(5) 0.024(4) 0.000(6)
O13B 0.036(2) 0.050(4) 0.077(9) 0.003(5) 0.022(4) -0.013(3)
O23B 0.058(4) 0.051(3) 0.108(12) -0.015(5) 0.014(7) -0.013(3)
N13B 0.032(4) 0.059(3) 0.070(5) 0.010(4) 0.019(3) -0.019(3)
C13B 0.028(3) 0.049(3) 0.079(4) -0.002(3) 0.004(3) -0.008(2)
C23B 0.032(3) 0.054(4) 0.076(3) -0.003(3) 0.010(2) -0.005(3)
C33B 0.062(6) 0.087(9) 0.085(4) 0.003(5) 0.024(4) 0.000(6)

loop_
_atom_type_symbol
_atom_type_description
_atom_type_scat_dispersion_real
_atom_type_scat_dispersion_imag
_atom_type_scat_source
C C 0.0033 0.0016 'International Tables Vol C Tables 4.2.6.8 and 6.1.1.4'
H H 0.0000 0.0000 'International Tables Vol C Tables 4.2.6.8 and 6.1.1.4'
N N 0.0061 0.0033 'International Tables Vol C Tables 4.2.6.8 and 6.1.1.4'
O O 0.0106 0.0060 'International Tables Vol C Tables 4.2.6.8 and 6.1.1.4'

loop_
_geom_angle_atom_site_label_1
_geom_angle_atom_site_label_2
_geom_angle_atom_site_label_3
_geom_angle
C21A N11A H1A 109.5
C21A N11A H2A 109.5
H1A N11A H2A 109.5
C21A N11A H3A 109.5
H1A N11A H3A 109.5
H2A N11A H3A 109.5
O21A C11A O11A 124.8(5)
O21A C11A C21A 117.6(4)
O11A C11A C21A 117.6(4)
N11A C21A C31A 110.6(4)
N11A C21A C11A 109.0(4)
C31A C21A C11A 111.3(4)
N11A C21A H21A 108.6
C31A C21A H21A 108.6
C11A C21A H21A 108.6
C41A C31A C21A 114.0(7)
C41A C31A H31A 108.8
C21A C31A H31A 108.8
C41A C31A H32A 108.8
C21A C31A H32A 108.8
H31A C31A H32A 107.7
C31A C41A H41A 109.5
C31A C41A H42A 109.5
H41A C41A H42A 109.5
C31A C41A H43A 109.5
H41A C41A H43A 109.5
H42A C41A H43A 109.5
C22A N12A H4A 109.5
C22A N12A H5A 109.5
H4A N12A H5A 109.5
C22A N12A H6A 109.5
H4A N12A H6A 109.5
H5A N12A H6A 109.5
O22A C12A O12A 125.0(6)
O22A C12A C22A 117.6(6)
O12A C12A C22A 117.5(5)
N12A C22A C32A 110.5(6)
N12A C22A C12A 109.0(5)
C32A C22A C12A 111.3(5)
N12A C22A H22A 108.6
C32A C22A H22A 108.6
C12A C22A H22A 108.6
C42A C32A C22A 113.7(8)
C42A C32A H33A 108.8
C22A C32A H33A 108.8
C42A C32A H34A 108.8
C22A C32A H34A 108.8
H33A C32A H34A 107.7
C32A C42A H44A 109.5
C32A C42A H45A 109.5
H44A C42A H45A 109.5
C32A C42A H46A 109.5
H44A C42A H46A 109.5
H45A C42A H46A 109.5
C23A N13A H7A 109.5
C23A N13A H8A 109.5
H7A N13A H8A 109.5
C23A N13A H9A 109.5
H7A N13A H9A 109.5
H8A N13A H9A 109.5
O23A C13A O13A 125.0(6)
O23A C13A C23A 117.6(6)
O13A C13A C23A 117.4(5)
N13A C23A C33A 110.6(6)
N13A C23A C13A 109.0(5)
C33A C23A C13A 111.4(6)
N13A C23A H23A 108.6
C33A C23A H23A 108.6
C13A C23A H23A 108.6
C43A C33A C23A 113.8(8)
C43A C33A H35A 108.8
C23A C33A H35A 108.8
C43A C33A H36A 108.8
C23A C33A H36A 108.8
H35A C33A H36A 107.7
C33A C43A H47A 109.5
C33A C43A H48A 109.5
H47A C43A H48A 109.5
C33A C43A H49A 109.5
H47A C43A H49A 109.5
H48A C43A H49A 109.5
C21B N11B H1B 109.5
C21B N11B H2B 109.5
H1B N11B H2B 109.5
C21B N11B H3B 109.5
H1B N11B H3B 109.5
H2B N11B H3B 109.5
O21B C11B O11B 125.1(5)
O21B C11B C21B 117.4(4)
O11B C11B C21B 117.5(4)
N11B C21B C31B 110.6(5)
N11B C21B C11B 109.2(4)
C31B C21B C11B 111.4(4)
N11B C21B H21B 108.5
C31B C21B H21B 108.5
C11B C21B H21B 108.5
C41B C31B C21B 113.7(7)
C41B C31B H31B 108.8
C21B C31B H31B 108.8
C41B C31B H32B 108.8
C21B C31B H32B 108.8
H31B C31B H32B 107.7
C31B C41B H41B 109.5
C31B C41B H42B 109.5
H41B C41B H42B 109.5
C31B C41B H43B 109.5
H41B C41B H43B 109.5
H42B C41B H43B 109.5
C22B N12B H4B 109.5
C22B N12B H5B 109.5
H4B N12B H5B 109.5
C22B N12B H6B 109.5
H4B N12B H6B 109.5
H5B N12B H6B 109.5
O22B C12B O12B 125.1(6)
O22B C12B C22B 117.6(5)
O12B C12B C22B 117.4(5)
N12B C22B C32B 110.9(5)
N12B C22B C12B 109.1(5)
C32B C22B C12B 111.6(5)
N12B C22B H22B 108.4
C32B C22B H22B 108.4
C12B C22B H22B 108.4
C22B C32B C42B 114.1(8)
C22B C32B H33B 108.7
C42B C32B H33B 108.7
C22B C32B H34B 108.7
C42B C32B H34B 108.7
H33B C32B H34B 107.6
C32B C42B H44B 109.5
C32B C42B H45B 109.5
H44B C42B H45B 109.5
C32B C42B H46B 109.5
H44B C42B H46B 109.5
H45B C42B H46B 109.5
C23B N13B H7B 109.5
C23B N13B H8B 109.5
H7B N13B H8B 109.5
C23B N13B H9B 109.5
H7B N13B H9B 109.5
H8B N13B H9B 109.5
O23B C13B O13B 125.1(6)
O23B C13B C23B 117.6(6)
O13B C13B C23B 117.3(6)
N13B C23B C33B 110.7(6)
N13B C23B C13B 109.1(6)
C33B C23B C13B 111.3(6)
N13B C23B H23B 108.5
C33B C23B H23B 108.5
C13B C23B H23B 108.5
C43B C33B C23B 114.0(8)
C43B C33B H35B 108.7
C23B C33B H35B 108.7
C43B C33B H36B 108.7
C23B C33B H36B 108.7
H35B C33B H36B 107.6
C33B C43B H47B 109.5
C33B C43B H48B 109.5
H47B C43B H48B 109.5
C33B C43B H49B 109.5
H47B C43B H49B 109.5
H48B C43B H49B 109.5

loop_
_geom_bond_atom_site_label_1
_geom_bond_atom_site_label_2
_geom_bond_distance
O11A C11A 1.260(5)
O21A C11A 1.253(5)
N11A C21A 1.489(5)
N11A H1A 0.8900
N11A H2A 0.8900
N11A H3A 0.8900
C11A C21A 1.527(5)
C21A C31A 1.523(6)
C21A H21A 0.9800
C31A C41A 1.522(10)
C31A H31A 0.9700
C31A H32A 0.9700
C41A H41A 0.9600
C41A H42A 0.9600
C41A H43A 0.9600
O12A C12A 1.260(6)
O22A C12A 1.254(5)
N12A C22A 1.488(6)
N12A H4A 0.8900
N12A H5A 0.8900
N12A H6A 0.8900
C12A C22A 1.527(5)
C22A C32A 1.525(7)
C22A H22A 0.9800
C32A C42A 1.523(10)
C32A H33A 0.9700
C32A H34A 0.9700
C42A H44A 0.9600
C42A H45A 0.9600
C42A H46A 0.9600
O13A C13A 1.260(6)
O23A C13A 1.253(6)
N13A C23A 1.488(6)
N13A H7A 0.8900
N13A H8A 0.8900
N13A H9A 0.8900
C13A C23A 1.527(6)
C23A C33A 1.525(7)
C23A H23A 0.9800
C33A C43A 1.523(10)
C33A H35A 0.9700
C33A H36A 0.9700
C43A H47A 0.9600
C43A H48A 0.9600
C43A H49A 0.9600
O11B C11B 1.260(5)
O21B C11B 1.253(5)
N11B C21B 1.487(5)
N11B H1B 0.8900
N11B H2B 0.8900
N11B H3B 0.8900
C11B C21B 1.526(5)
C21B C31B 1.525(6)
C21B H21B 0.9800
C31B C41B 1.524(10)
C31B H31B 0.9700
C31B H32B 0.9700
C41B H41B 0.9600
C41B H42B 0.9600
C41B H43B 0.9600
O12B C12B 1.261(5)
O22B C12B 1.252(5)
N12B C22B 1.487(5)
N12B H4B 0.8900
N12B H5B 0.8900
N12B H6B 0.8900
C12B C22B 1.526(5)
C22B C32B 1.523(6)
C22B H22B 0.9800
C32B C42B 1.524(10)
C32B H33B 0.9700
C32B H34B 0.9700
C42B H44B 0.9600
C42B H45B 0.9600
C42B H46B 0.9600
O13B C13B 1.260(6)
O23B C13B 1.253(6)
N13B C23B 1.487(6)
N13B H7B 0.8900
N13B H8B 0.8900
N13B H9B 0.8900
C13B C23B 1.527(6)
C23B C33B 1.524(7)
C23B H23B 0.9800
C33B C43B 1.523(11)
C33B H35B 0.9700
C33B H36B 0.9700
C43B H47B 0.9600
C43B H48B 0.9600
C43B H49B 0.9600

loop_
_geom_torsion_atom_site_label_1
_geom_torsion_atom_site_label_2
_geom_torsion_atom_site_label_3
_geom_torsion_atom_site_label_4
_geom_torsion
O21A C11A C21A N11A 163.5(12)
O11A C11A C21A N11A -16.9(12)
O21A C11A C21A C31A -74.3(11)
O11A C11A C21A C31A 105.4(11)
N11A C21A C31A C41A 66.8(13)
C11A C21A C31A C41A -54.5(12)
O22A C12A C22A N12A 167(2)
O12A C12A C22A N12A -13(2)
O22A C12A C22A C32A -71(2)
O12A C12A C22A C32A 109(2)
N12A C22A C32A C42A -172(3)
C12A C22A C32A C42A 67(3)
O23A C13A C23A N13A 130(4)
O13A C13A C23A N13A -50(4)
O23A C13A C23A C33A -108(4)
O13A C13A C23A C33A 72(4)
N13A C23A C33A C43A -50(3)
C13A C23A C33A C43A -171(3)
O21B C11B C21B N11B 160.6(12)
O11B C11B C21B N11B -19.9(12)
O21B C11B C21B C31B -77.0(12)
O11B C11B C21B C31B 102.5(12)
N11B C21B C31B C41B -169.7(14)
C11B C21B C31B C41B 68.7(14)
O22B C12B C22B N12B 155(2)
O12B C12B C22B N12B -26(2)
O22B C12B C22B C32B -83(2)
O12B C12B C22B C32B 97(2)
N12B C22B C32B C42B 68(2)
C12B C22B C32B C42B -54(2)
O23B C13B C23B N13B 142(5)
O13B C13B C23B N13B -38(5)
O23B C13B C23B C33B -96(5)
O13B C13B C23B C33B 84(5)
N13B C23B C33B C43B -44(5)
C13B C23B C33B C43B -166(5)
